data_1536075
loop_
_publ_author_name
'Jansen, M.'
'Kraft, T.'

_publ_section_title
;
 Li2H3IO6, eine neue Variante der Molybdaenitstruktur
;
_journal_name_full 'Zeitschrift fuer Anorganische und Allgemeine Chemie'
_journal_page_first 53
_journal_page_last 57
_journal_volume 620
_journal_year 1994
_chemical_formula_sum 'H3 I Li2 O6'
_chemical_name_systematic 'Li2 (H3 I O6)'
_space_group_IT_number 169
_symmetry_space_group_name_Hall 'P 61'
_symmetry_space_group_name_H-M 'P 61'
_cell_angle_alpha 90
_cell_angle_beta 90
_cell_angle_gamma 120
_cell_formula_units_Z 6
_cell_length_a 5.297
_cell_length_b 5.297
_cell_length_c 27.596
_cell_volume 670.559
_citation_journal_id_ASTM ZAACAB
_cod_data_source_file Jansen_ZAACAB_1994_1574.cif
_cod_data_source_block H3I1Li2O6
_cod_original_cell_volume 670.5586
_cod_original_formula_sum 'H3 I1 Li2 O6'
_cod_database_code 1536075

loop_
_symmetry_equiv_pos_as_xyz
x,y,z
x-y,x,z+1/6
-y,x-y,z+1/3
-x,-y,z+1/2
-x+y,-x,z+2/3
y,-x+y,z+5/6

loop_
_atom_site_label
_atom_site_type_symbol
_atom_site_fract_x
_atom_site_fract_y
_atom_site_fract_z
_atom_site_occupancy
_atom_site_U_iso_or_equiv
O3 O-2 0.2435 0.007 0.047 1 0.0
Li2 Li+1 0.2964 0.6896 0.089 1 0.0
O6 O-2 0.9475 0.7114 0.1225 1 0.0
I1 I+7 0.9529 0.0106 0.08274 1 0.0
O4 O-2 0.6497 0.0117 0.1215 1 0.0
O2 O-2 -0.053 0.3158 0.0463 1 0.0
O5 O-2 0.2341 0.3115 0.1215 1 0.0
Li1 Li+1 0.6032 0.3376 0.0851 1 0.0
O1 O-2 -0.3413 -0.2718 0.0484 1 0.0
